data_4024781
loop_
_publ_author_name
'Thomas E. Storr'
'Christoph G. Baumann'
'Robert J. Thatcher'
'Sara De Ornellas'
'Adrian C. Whitwood'
'Ian J. S. Fairlamb'

_publ_section_title
;
Pd(0)/Cu(I)-Mediated Direct Arylation of 2'-Deoxyadenosines: Mechanistic
Role of Cu(I) and Reactivity Comparisons with Related Purine Nucleosides
;
_journal_name_full 'Journal of Organic Chemistry'
_journal_page_first 5810
_journal_page_last 5821
_journal_paper_doi 10.1021/jo9012282
_journal_volume 74
_journal_year 2009
_chemical_absolute_configuration syn
_chemical_formula_moiety 'C10 H13 N5 O3, H2 O'
_chemical_formula_sum 'C10 H15 N5 O4'
_chemical_formula_weight 269.27
_chemical_name_systematic
; 
 ? 
;
_space_group_IT_number 4
_symmetry_cell_setting monoclinic
_symmetry_space_group_name_Hall 'P 2yb'
_symmetry_space_group_name_H-M 'P 1 21 1'
_atom_sites_solution_hydrogens geom
_atom_sites_solution_primary direct
_atom_sites_solution_secondary difmap
_audit_creation_method SHELXL-97
_cell_angle_alpha 90.00
_cell_angle_beta 96.666(2)
_cell_angle_gamma 90.00
_cell_formula_units_Z 2
_cell_length_a 4.6791(6)
_cell_length_b 7.8457(11)
_cell_length_c 16.084(2)
_cell_measurement_reflns_used 4303
_cell_measurement_temperature 110(2)
_cell_measurement_theta_max 28.25
_cell_measurement_theta_min 2.55
_cell_volume 586.45(14)
_computing_cell_refinement 'Bruker SMART'
_computing_data_collection 'Bruker SMART'
_computing_data_reduction 'Bruker SAINT'
_computing_molecular_graphics 'Bruker SHELXTL'
_computing_publication_material 'Bruker SHELXTL'
_computing_structure_refinement 'SHELXL-97 (Sheldrick, 1997)'
_computing_structure_solution 'SHELXS-97 (Sheldrick, 1990)'
_diffrn_ambient_temperature 110(2)
_diffrn_measured_fraction_theta_full 0.995
_diffrn_measured_fraction_theta_max 0.995
_diffrn_measurement_device_type 'CCD area detector'
_diffrn_measurement_method 'phi and omega scans'
_diffrn_radiation_monochromator graphite
_diffrn_radiation_source 'fine-focus sealed tube'
_diffrn_radiation_type MoK\a
_diffrn_radiation_wavelength 0.71073
_diffrn_reflns_av_R_equivalents 0.0134
_diffrn_reflns_av_sigmaI/netI 0.0190
_diffrn_reflns_limit_h_max 6
_diffrn_reflns_limit_h_min -6
_diffrn_reflns_limit_k_max 10
_diffrn_reflns_limit_k_min -10
_diffrn_reflns_limit_l_max 21
_diffrn_reflns_limit_l_min -21
_diffrn_reflns_number 5872
_diffrn_reflns_theta_full 28.25
_diffrn_reflns_theta_max 28.25
_diffrn_reflns_theta_min 2.55
_exptl_absorpt_coefficient_mu 0.120
_exptl_absorpt_correction_type none
_exptl_crystal_colour colourless
_exptl_crystal_density_diffrn 1.525
_exptl_crystal_density_meas 0
_exptl_crystal_density_method 'not measured'
_exptl_crystal_description plate
_exptl_crystal_F_000 284
_exptl_crystal_size_max 0.51
_exptl_crystal_size_mid 0.13
_exptl_crystal_size_min 0.03
_refine_diff_density_max 0.223
_refine_diff_density_min -0.247
_refine_diff_density_rms 0.044
_refine_ls_abs_structure_details 'Flack H D (1983), Acta Cryst. A39, 876-881'
_refine_ls_abs_structure_Flack 0.3(7)
_refine_ls_extinction_method none
_refine_ls_goodness_of_fit_ref 1.047
_refine_ls_hydrogen_treatment mixed
_refine_ls_matrix_type full
_refine_ls_number_parameters 196
_refine_ls_number_reflns 2751
_refine_ls_number_restraints 1
_refine_ls_restrained_S_all 1.047
_refine_ls_R_factor_all 0.0284
_refine_ls_R_factor_gt 0.0267
_refine_ls_shift/su_max 0.001
_refine_ls_shift/su_mean 0.000
_refine_ls_structure_factor_coef Fsqd
_refine_ls_weighting_details 'calc w=1/[\s^2^(Fo^2^)+(0.0441P)^2^+0.0840P] where P=(Fo^2^+2Fc^2^)/3'
_refine_ls_weighting_scheme calc
_refine_ls_wR_factor_gt 0.0689
_refine_ls_wR_factor_ref 0.0699
_reflns_number_gt 2634
_reflns_number_total 2751
_reflns_threshold_expression >2sigma(I)
_cod_data_source_file jo9012282_si_002_1.cif
_cod_data_source_block ijf0824m
_cod_depositor_comments
;
The following automatic conversions were performed:
'_symmetry_cell_setting' value 'Monoclinic' changed to 'monoclinic'
according to '/home/saulius/struct/CIF-dictionaries/cif_core.dic'
dictionary named 'cif_core.dic' version 2.4.1 from 2010-06-29.

Automatic conversion script
Id: cif_fix_enum 1527 2010-12-29 10:47:43Z saulius 
;
_cod_original_sg_symbol_H-M P2(1)
_cod_database_code 4024781

loop_
_symmetry_equiv_pos_as_xyz
'x, y, z'
'-x, y+1/2, -z'

loop_
_atom_site_label
_atom_site_type_symbol
_atom_site_fract_x
_atom_site_fract_y
_atom_site_fract_z
_atom_site_U_iso_or_equiv
_atom_site_adp_type
_atom_site_occupancy
_atom_site_symmetry_multiplicity
_atom_site_calc_flag
_atom_site_refinement_flags
_atom_site_disorder_assembly
_atom_site_disorder_group
C1 C 0.6249(3) -0.15694(16) 0.93636(8) 0.0158(2) Uani 1 1 d . . .
C2 C 0.8041(3) -0.04247(16) 0.89819(8) 0.0153(2) Uani 1 1 d . . .
C3 C 0.9360(2) -0.10475(16) 0.83158(7) 0.0144(2) Uani 1 1 d . . .
C4 C 0.7392(3) -0.35979(17) 0.83973(8) 0.0181(2) Uani 1 1 d . . .
H4 H 0.7135 -0.4738 0.8204 0.022 Uiso 1 1 calc R . .
C5 C 1.0465(3) 0.16426(16) 0.85621(7) 0.0165(2) Uani 1 1 d . . .
H5 H 1.1295 0.2736 0.8508 0.020 Uiso 1 1 calc R . .
C6 C 1.2305(2) 0.02645(16) 0.72756(7) 0.0144(2) Uani 1 1 d . . .
H6 H 1.3689 -0.0709 0.7290 0.017 Uiso 1 1 calc R . .
C7 C 1.0044(3) 0.01011(16) 0.65080(7) 0.0163(2) Uani 1 1 d . . .
H7A H 0.9865 -0.1093 0.6310 0.020 Uiso 1 1 calc R . .
H7B H 0.8139 0.0510 0.6633 0.020 Uiso 1 1 calc R . .
C8 C 1.1250(3) 0.12379(16) 0.58671(7) 0.0152(2) Uani 1 1 d . . .
H8 H 0.9699 0.1690 0.5445 0.018 Uiso 1 1 calc R . .
C9 C 1.2692(2) 0.26581(15) 0.64174(7) 0.0140(2) Uani 1 1 d . . .
H9 H 1.4353 0.3116 0.6147 0.017 Uiso 1 1 calc R . .
C10 C 1.0702(3) 0.41260(17) 0.65766(8) 0.0174(2) Uani 1 1 d . . .
H10A H 0.9753 0.4576 0.6039 0.021 Uiso 1 1 calc R . .
H10B H 0.9195 0.3730 0.6915 0.021 Uiso 1 1 calc R . .
N1 N 0.4818(2) -0.11898(15) 1.00051(7) 0.0181(2) Uani 1 1 d . . .
H1A H 0.369(4) -0.196(3) 1.0194(12) 0.026(4) Uiso 1 1 d . . .
H1B H 0.500(5) -0.015(3) 1.0264(14) 0.044(6) Uiso 1 1 d . . .
N2 N 0.5969(2) -0.31720(14) 0.90424(7) 0.0175(2) Uani 1 1 d . . .
N3 N 0.9122(2) -0.26376(13) 0.79890(7) 0.0169(2) Uani 1 1 d . . .
N4 N 0.8762(2) 0.12722(14) 0.91336(6) 0.0166(2) Uani 1 1 d . . .
N5 N 1.0921(2) 0.02896(14) 0.80512(6) 0.0148(2) Uani 1 1 d . . .
O1 O 1.37865(17) 0.18239(11) 0.71991(5) 0.01540(18) Uani 1 1 d . . .
O2 O 1.3336(2) 0.02809(12) 0.54827(5) 0.01820(18) Uani 1 1 d . . .
H2 H 1.387(4) 0.091(3) 0.5039(14) 0.043(6) Uiso 1 1 d . . .
O3 O 1.2396(2) 0.54225(13) 0.70136(6) 0.0208(2) Uani 1 1 d . . .
H3 H 1.132(5) 0.606(3) 0.7275(12) 0.034(5) Uiso 1 1 d . . .
O4 O 0.4823(2) 0.20006(14) 0.41938(6) 0.0240(2) Uani 1 1 d . . .
H4A H 0.543(5) 0.289(4) 0.4262(13) 0.039(6) Uiso 1 1 d . . .
H4B H 0.569(5) 0.157(3) 0.3811(14) 0.045(6) Uiso 1 1 d . . .

loop_
_atom_site_aniso_label
_atom_site_aniso_U_11
_atom_site_aniso_U_22
_atom_site_aniso_U_33
_atom_site_aniso_U_23
_atom_site_aniso_U_13
_atom_site_aniso_U_12
C1 0.0162(6) 0.0168(6) 0.0146(5) 0.0014(4) 0.0025(4) 0.0025(4)
C2 0.0155(5) 0.0163(6) 0.0144(5) -0.0004(4) 0.0025(4) 0.0020(4)
C3 0.0133(5) 0.0158(6) 0.0143(5) 0.0016(4) 0.0030(4) 0.0016(5)
C4 0.0228(6) 0.0142(5) 0.0180(5) -0.0010(5) 0.0049(5) 0.0004(5)
C5 0.0184(5) 0.0149(6) 0.0166(5) -0.0011(4) 0.0044(4) 0.0005(4)
C6 0.0135(5) 0.0153(5) 0.0153(5) -0.0004(4) 0.0052(4) 0.0000(4)
C7 0.0163(5) 0.0179(6) 0.0151(5) -0.0010(4) 0.0037(4) -0.0025(4)
C8 0.0162(5) 0.0146(5) 0.0153(5) -0.0007(4) 0.0032(4) 0.0008(4)
C9 0.0144(5) 0.0145(5) 0.0137(5) 0.0009(4) 0.0042(4) 0.0011(4)
C10 0.0175(5) 0.0159(5) 0.0192(6) -0.0019(4) 0.0041(4) 0.0012(5)
N1 0.0217(5) 0.0148(5) 0.0197(5) 0.0008(4) 0.0102(4) -0.0008(4)
N2 0.0197(5) 0.0165(5) 0.0174(5) 0.0006(4) 0.0062(4) -0.0008(4)
N3 0.0200(5) 0.0157(5) 0.0161(5) -0.0010(4) 0.0062(4) 0.0010(4)
N4 0.0191(5) 0.0144(5) 0.0169(5) -0.0006(4) 0.0050(4) 0.0004(4)
N5 0.0157(5) 0.0144(5) 0.0149(4) 0.0001(4) 0.0046(4) 0.0002(4)
O1 0.0143(4) 0.0165(4) 0.0153(4) 0.0022(3) 0.0015(3) -0.0017(3)
O2 0.0241(4) 0.0149(4) 0.0172(4) -0.0001(3) 0.0090(3) 0.0018(4)
O3 0.0214(4) 0.0176(4) 0.0248(5) -0.0061(4) 0.0088(4) -0.0012(4)
O4 0.0343(5) 0.0152(5) 0.0256(5) 0.0001(4) 0.0158(4) -0.0020(4)

loop_
_atom_type_symbol
_atom_type_description
_atom_type_scat_dispersion_real
_atom_type_scat_dispersion_imag
_atom_type_scat_source
C C 0.0033 0.0016 'International Tables Vol C Tables 4.2.6.8 and 6.1.1.4'
H H 0.0000 0.0000 'International Tables Vol C Tables 4.2.6.8 and 6.1.1.4'
N N 0.0061 0.0033 'International Tables Vol C Tables 4.2.6.8 and 6.1.1.4'
O O 0.0106 0.0060 'International Tables Vol C Tables 4.2.6.8 and 6.1.1.4'

loop_
_geom_angle_atom_site_label_1
_geom_angle_atom_site_label_2
_geom_angle_atom_site_label_3
_geom_angle
_geom_angle_site_symmetry_1
_geom_angle_site_symmetry_3
_geom_angle_publ_flag
N1 C1 N2 117.89(11) . . ?
N1 C1 C2 124.89(12) . . ?
N2 C1 C2 117.21(11) . . ?
C3 C2 N4 110.67(11) . . ?
C3 C2 C1 116.79(11) . . ?
N4 C2 C1 132.53(11) . . ?
N3 C3 N5 127.33(11) . . ?
N3 C3 C2 126.95(11) . . ?
N5 C3 C2 105.71(10) . . ?
N3 C4 N2 128.74(12) . . ?
N3 C4 H4 115.6 . . ?
N2 C4 H4 115.6 . . ?
N4 C5 N5 113.30(11) . . ?
N4 C5 H5 123.4 . . ?
N5 C5 H5 123.4 . . ?
O1 C6 N5 109.25(10) . . ?
O1 C6 C7 107.48(10) . . ?
N5 C6 C7 110.69(9) . . ?
O1 C6 H6 109.8 . . ?
N5 C6 H6 109.8 . . ?
C7 C6 H6 109.8 . . ?
C8 C7 C6 102.75(9) . . ?
C8 C7 H7A 111.2 . . ?
C6 C7 H7A 111.2 . . ?
C8 C7 H7B 111.2 . . ?
C6 C7 H7B 111.2 . . ?
H7A C7 H7B 109.1 . . ?
O2 C8 C7 108.14(10) . . ?
O2 C8 C9 110.85(9) . . ?
C7 C8 C9 102.03(9) . . ?
O2 C8 H8 111.8 . . ?
C7 C8 H8 111.8 . . ?
C9 C8 H8 111.8 . . ?
O1 C9 C10 110.84(9) . . ?
O1 C9 C8 105.03(9) . . ?
C10 C9 C8 114.30(10) . . ?
O1 C9 H9 108.8 . . ?
C10 C9 H9 108.8 . . ?
C8 C9 H9 108.8 . . ?
O3 C10 C9 107.91(10) . . ?
O3 C10 H10A 110.1 . . ?
C9 C10 H10A 110.1 . . ?
O3 C10 H10B 110.1 . . ?
C9 C10 H10B 110.1 . . ?
H10A C10 H10B 108.4 . . ?
C1 N1 H1A 119.4(13) . . ?
C1 N1 H1B 121.6(15) . . ?
H1A N1 H1B 119.0(18) . . ?
C4 N2 C1 119.38(11) . . ?
C4 N3 C3 110.91(10) . . ?
C5 N4 C2 104.09(10) . . ?
C3 N5 C5 106.23(10) . . ?
C3 N5 C6 123.69(10) . . ?
C5 N5 C6 129.18(10) . . ?
C6 O1 C9 109.63(8) . . ?
C8 O2 H2 108.3(13) . . ?
C10 O3 H3 109.6(14) . . ?
H4A O4 H4B 106(2) . . ?

loop_
_geom_bond_atom_site_label_1
_geom_bond_atom_site_label_2
_geom_bond_distance
_geom_bond_site_symmetry_2
_geom_bond_publ_flag
C1 N1 1.3274(16) . ?
C1 N2 1.3598(17) . ?
C1 C2 1.4164(17) . ?
C2 C3 1.3861(16) . ?
C2 N4 1.3881(17) . ?
C3 N3 1.3533(16) . ?
C3 N5 1.3738(16) . ?
C4 N3 1.3332(16) . ?
C4 N2 1.3386(15) . ?
C4 H4 0.9500 . ?
C5 N4 1.3170(15) . ?
C5 N5 1.3742(15) . ?
C5 H5 0.9500 . ?
C6 O1 1.4186(15) . ?
C6 N5 1.4706(14) . ?
C6 C7 1.5352(16) . ?
C6 H6 1.0000 . ?
C7 C8 1.5205(16) . ?
C7 H7A 0.9900 . ?
C7 H7B 0.9900 . ?
C8 O2 1.4277(14) . ?
C8 C9 1.5301(17) . ?
C8 H8 1.0000 . ?
C9 O1 1.4567(14) . ?
C9 C10 1.5211(17) . ?
C9 H9 1.0000 . ?
C10 O3 1.4240(16) . ?
C10 H10A 0.9900 . ?
C10 H10B 0.9900 . ?
N1 H1A 0.88(2) . ?
N1 H1B 0.92(2) . ?
O2 H2 0.92(2) . ?
O3 H3 0.86(2) . ?
O4 H4A 0.76(3) . ?
O4 H4B 0.85(2) . ?

loop_
_geom_hbond_atom_site_label_D
_geom_hbond_atom_site_label_H
_geom_hbond_atom_site_label_A
_geom_hbond_distance_DH
_geom_hbond_distance_HA
_geom_hbond_distance_DA
_geom_hbond_angle_DHA
_geom_hbond_site_symmetry_A
O4 H4B O3 0.85(2) 1.91(2) 2.7538(14) 175(2) 2_746
O4 H4A O2 0.76(3) 1.99(3) 2.7446(15) 174(2) 2_756
O3 H3 N3 0.86(2) 1.92(2) 2.7717(14) 172.7(19) 1_565
O2 H2 O4 0.92(2) 1.71(2) 2.6337(13) 178(2) 1_655
N1 H1B N2 0.92(2) 1.99(2) 2.8669(16) 159(2) 2_657
N1 H1A N4 0.88(2) 2.17(2) 3.0379(15) 170.4(17) 2_647

loop_
_geom_torsion_atom_site_label_1
_geom_torsion_atom_site_label_2
_geom_torsion_atom_site_label_3
_geom_torsion_atom_site_label_4
_geom_torsion
_geom_torsion_site_symmetry_1
_geom_torsion_site_symmetry_2
_geom_torsion_site_symmetry_3
_geom_torsion_site_symmetry_4
_geom_torsion_publ_flag
N1 C1 C2 C3 -179.85(12) . . . . ?
N2 C1 C2 C3 -0.27(16) . . . . ?
N1 C1 C2 N4 -0.8(2) . . . . ?
N2 C1 C2 N4 178.77(12) . . . . ?
N4 C2 C3 N3 -179.27(11) . . . . ?
C1 C2 C3 N3 -0.02(18) . . . . ?
N4 C2 C3 N5 -0.06(13) . . . . ?
C1 C2 C3 N5 179.18(10) . . . . ?
O1 C6 C7 C8 23.25(12) . . . . ?
N5 C6 C7 C8 142.49(10) . . . . ?
C6 C7 C8 O2 82.66(11) . . . . ?
C6 C7 C8 C9 -34.26(11) . . . . ?
O2 C8 C9 O1 -80.80(11) . . . . ?
C7 C8 C9 O1 34.16(11) . . . . ?
O2 C8 C9 C10 157.52(10) . . . . ?
C7 C8 C9 C10 -87.53(12) . . . . ?
O1 C9 C10 O3 67.92(12) . . . . ?
C8 C9 C10 O3 -173.64(10) . . . . ?
N3 C4 N2 C1 -0.8(2) . . . . ?
N1 C1 N2 C4 -179.75(11) . . . . ?
C2 C1 N2 C4 0.64(17) . . . . ?
N2 C4 N3 C3 0.49(18) . . . . ?
N5 C3 N3 C4 -179.09(11) . . . . ?
C2 C3 N3 C4 -0.05(17) . . . . ?
N5 C5 N4 C2 -0.54(13) . . . . ?
C3 C2 N4 C5 0.36(13) . . . . ?
C1 C2 N4 C5 -178.72(13) . . . . ?
N3 C3 N5 C5 178.95(11) . . . . ?
C2 C3 N5 C5 -0.25(13) . . . . ?
N3 C3 N5 C6 8.91(18) . . . . ?
C2 C3 N5 C6 -170.29(10) . . . . ?
N4 C5 N5 C3 0.52(14) . . . . ?
N4 C5 N5 C6 169.82(11) . . . . ?
O1 C6 N5 C3 -178.73(10) . . . . ?
C7 C6 N5 C3 63.10(14) . . . . ?
O1 C6 N5 C5 13.64(16) . . . . ?
C7 C6 N5 C5 -104.53(13) . . . . ?
N5 C6 O1 C9 -121.91(10) . . . . ?
C7 C6 O1 C9 -1.76(12) . . . . ?
C10 C9 O1 C6 103.40(11) . . . . ?
C8 C9 O1 C6 -20.52(11) . . . . ?

loop_
_cod_related_entry_id
_cod_related_entry_database
_cod_related_entry_code
1 ChemSpider 7828095
